data_1564983
loop_
_publ_author_name
'Lozan, Vasile'
'Makhloufi, Gamall'
'Druta, Vadim'
'Bourosh, Paulina'
'Kravtsov, Victor Ch.'
'Marangoci, Narcisa'
'Heering, Christian'
'Janiak, Christoph'

_publ_section_title
;
 Synthesis and structure of zinc(II) and cobalt(II) coordination polymers
 involving the elongated 2&#x2032;,3&#x2032;,5&#x2032;,6&#x2032;
 tetramethylterphenyl-4, 4&#x2033;-dicarboxylate ligand
;
_journal_name_full 'Inorganica Chimica Acta'
_journal_page_first 119500
_journal_paper_doi 10.1016/j.ica.2020.119500
_journal_volume 506
_journal_year 2020
_chemical_formula_moiety '2(C29 H31 N O5 Zn), 2(C5 H11 N O)'
_chemical_formula_sum 'C68 H84 N4 O12 Zn2'
_chemical_formula_weight 1280.13
_space_group_crystal_system monoclinic
_space_group_IT_number 15
_space_group_name_Hall '-C 2yc'
_space_group_name_H-M_alt 'C 1 2/c 1'
_atom_sites_solution_hydrogens mixed
_audit_creation_method SHELXL-2014/7
_cell_angle_alpha 90
_cell_angle_beta 108.630(9)
_cell_angle_gamma 90
_cell_formula_units_Z 4
_cell_length_a 19.848(2)
_cell_length_b 19.490(2)
_cell_length_c 17.980(2)
_cell_measurement_reflns_used 9980
_cell_measurement_temperature 293(2)
_cell_measurement_theta_max 25.0
_cell_measurement_theta_min 1.50
_cell_volume 6590.9(12)
_computing_cell_refinement 'SAINT (Bruker, 2006)'
_computing_data_collection 'APEX2 (Bruker, 2006)'
_computing_data_reduction SAINT
_computing_structure_refinement 'SHELXL-2014/7 (Sheldrick, 2014)'
_computing_structure_solution 'SHELXS-97 (Sheldrick, 1990)'
_diffrn_ambient_temperature 293(2)
_diffrn_measured_fraction_theta_full 0.996
_diffrn_measured_fraction_theta_max 0.996
_diffrn_measurement_device_type 'Bruker Kappa APEX II CCD area detector'
_diffrn_measurement_method '\f and/or \w scans'
_diffrn_radiation_type MoK\a
_diffrn_radiation_wavelength 0.71073
_diffrn_reflns_av_R_equivalents 0.0724
_diffrn_reflns_av_unetI/netI 0.0781
_diffrn_reflns_Laue_measured_fraction_full 0.996
_diffrn_reflns_Laue_measured_fraction_max 0.996
_diffrn_reflns_limit_h_max 21
_diffrn_reflns_limit_h_min -23
_diffrn_reflns_limit_k_max 23
_diffrn_reflns_limit_k_min -23
_diffrn_reflns_limit_l_max 21
_diffrn_reflns_limit_l_min -21
_diffrn_reflns_number 18923
_diffrn_reflns_point_group_measured_fraction_full 0.996
_diffrn_reflns_point_group_measured_fraction_max 0.996
_diffrn_reflns_theta_full 25.049
_diffrn_reflns_theta_max 25.049
_diffrn_reflns_theta_min 1.505
_diffrn_source 'fine-focus sealed tube'
_exptl_absorpt_coefficient_mu 0.790
_exptl_absorpt_correction_T_max 1.0000
_exptl_absorpt_correction_T_min 0.8920
_exptl_absorpt_correction_type multi-scan?
_exptl_absorpt_process_details sadabs
_exptl_crystal_colour colorless
_exptl_crystal_density_diffrn 1.290
_exptl_crystal_description prism
_exptl_crystal_F_000 2704
_exptl_crystal_size_max 0.25
_exptl_crystal_size_mid 0.12
_exptl_crystal_size_min 0.08
_refine_diff_density_max 1.928
_refine_diff_density_min -2.009
_refine_diff_density_rms 0.166
_refine_ls_extinction_coef .
_refine_ls_extinction_method none
_refine_ls_goodness_of_fit_ref 1.005
_refine_ls_hydrogen_treatment constr
_refine_ls_matrix_type full
_refine_ls_number_parameters 385
_refine_ls_number_reflns 5823
_refine_ls_number_restraints 2
_refine_ls_restrained_S_all 1.006
_refine_ls_R_factor_all 0.0935
_refine_ls_R_factor_gt 0.0748
_refine_ls_shift/su_max 0.001
_refine_ls_shift/su_mean 0.000
_refine_ls_structure_factor_coef Fsqd
_refine_ls_weighting_details 'w=1/[\s^2^(Fo^2^)+(0.1528P)^2^] where P=(Fo^2^+2Fc^2^)/3'
_refine_ls_weighting_scheme calc
_refine_ls_wR_factor_gt 0.1945
_refine_ls_wR_factor_ref 0.2081
_reflns_Friedel_coverage 0.000
_reflns_Friedel_fraction_full .
_reflns_Friedel_fraction_max .
_reflns_number_gt 4492
_reflns_number_total 5823
_reflns_threshold_expression 'I > 2\s(I)'
_cod_data_source_file comp3_mo_Lozan1a.cif
_cod_data_source_block mo_Lozan1a
_cod_original_sg_symbol_H-M 'C 2/c'
_cod_database_code 1564983
_shelx_shelxl_version_number 2014/7
_shelx_space_group_comment
;
The symmetry employed for this shelxl refinement is uniquely defined
by the following loop, which should always be used as a source of
symmetry information in preference to the above space-group names.
They are only intended as comments.
;

loop_
_space_group_symop_operation_xyz
'x, y, z'
'-x, y, -z+1/2'
'x+1/2, y+1/2, z'
'-x+1/2, y+1/2, -z+1/2'
'-x, -y, -z'
'x, -y, z-1/2'
'-x+1/2, -y+1/2, -z'
'x+1/2, -y+1/2, z-1/2'

loop_
_atom_site_label
_atom_site_type_symbol
_atom_site_fract_x
_atom_site_fract_y
_atom_site_fract_z
_atom_site_U_iso_or_equiv
_atom_site_adp_type
_atom_site_occupancy
_atom_site_site_symmetry_order
_atom_site_calc_flag
_atom_site_refinement_flags_posn
_atom_site_refinement_flags_adp
_atom_site_refinement_flags_occupancy
_atom_site_disorder_assembly
_atom_site_disorder_group
Zn1 Zn 0.00847(2) 0.10914(2) 0.17143(3) 0.0123(2) Uani 1 1 d . . . . .
O1A O 0.11145(17) 0.10017(16) 0.2458(2) 0.0294(8) Uani 1 1 d . . . . .
O2A O 0.09885(16) 0.11334(15) 0.3640(2) 0.0275(8) Uani 1 1 d . . . . .
O1B O 0.01434(16) 0.21051(13) 0.19445(18) 0.0213(7) Uani 1 1 d . . . . .
O2B O 0.00006(18) 1.00689(14) 0.31252(18) 0.0277(8) Uani 1 1 d . . . . .
C1A C 0.1353(2) 0.10063(19) 0.3198(3) 0.0220(10) Uani 1 1 d . . . . .
C2A C 0.2127(2) 0.0841(2) 0.3584(3) 0.0219(9) Uani 1 1 d . . . . .
C3A C 0.2547(3) 0.0641(3) 0.3134(3) 0.0393(13) Uani 1 1 d . . . . .
H3AA H 0.2355 0.0634 0.2590 0.047 Uiso 1 1 calc R U . . .
C4A C 0.3249(3) 0.0454(3) 0.3490(3) 0.0399(14) Uani 1 1 d . . . . .
H4AA H 0.3524 0.0322 0.3181 0.048 Uiso 1 1 calc R U . . .
C5A C 0.3551(2) 0.0458(2) 0.4307(2) 0.0194(6) Uani 1 1 d . . . . .
C6A C 0.3132(2) 0.0677(2) 0.4753(3) 0.0226(10) Uani 1 1 d . . . . .
H6AA H 0.3326 0.0698 0.5296 0.027 Uiso 1 1 calc R U . . .
C7A C 0.2432(2) 0.0864(2) 0.4396(3) 0.0234(10) Uani 1 1 d . . . . .
H7AA H 0.2160 0.1007 0.4703 0.028 Uiso 1 1 calc R U . . .
C8A C 0.4299(2) 0.0223(2) 0.4677(2) 0.0194(6) Uani 1 1 d . . . . .
C9A C 0.4434(2) -0.0460(2) 0.4917(2) 0.0187(6) Uani 1 1 d . . . . .
C10A C 0.4863(2) 0.0685(2) 0.4764(2) 0.0187(6) Uani 1 1 d . . . . .
C11A C 0.3832(2) -0.0967(2) 0.4798(3) 0.0235(10) Uani 1 1 d . . . . .
H11D H 0.3870 -0.1186 0.5288 0.035 Uiso 1 1 calc R U . . .
H11E H 0.3859 -0.1308 0.4422 0.035 Uiso 1 1 calc R U . . .
H11F H 0.3386 -0.0730 0.4607 0.035 Uiso 1 1 calc R U . . .
C12A C 0.4707(2) 0.1420(2) 0.4491(3) 0.0263(10) Uani 1 1 d . . . . .
H12B H 0.5008 0.1723 0.4876 0.039 Uiso 1 1 calc R U . . .
H12C H 0.4218 0.1523 0.4423 0.039 Uiso 1 1 calc R U . . .
H12D H 0.4796 0.1479 0.4001 0.039 Uiso 1 1 calc R U . . .
C1B C 0.0000 0.2403(3) 0.2500 0.0189(13) Uani 1 2 d S T P . .
C2B C 0.0000 0.3169(3) 0.2500 0.0178(12) Uani 1 2 d S T P . .
C3B C -0.0086(2) 0.3533(2) 0.3128(3) 0.0241(7) Uani 1 1 d . . . . .
H3BA H -0.0146 0.3296 0.3551 0.029 Uiso 1 1 calc R U . . .
C4B C -0.0086(2) 0.4240(2) 0.3132(3) 0.0232(7) Uani 1 1 d . . . . .
H4BA H -0.0143 0.4474 0.3559 0.028 Uiso 1 1 calc R U . . .
C5B C 0.0000 0.4609(3) 0.2500 0.0165(9) Uani 1 2 d S T P . .
C6B C 0.0000 0.5374(3) 0.2500 0.0165(9) Uani 1 2 d S T P . .
C7B C 0.0637(2) 0.5727(2) 0.2860(2) 0.0175(7) Uani 1 1 d . . . . .
C8B C 0.0639(2) 0.6446(2) 0.2840(2) 0.0175(7) Uani 1 1 d . . . . .
C9B C 0.0000 0.6799(3) 0.2500 0.0182(12) Uani 1 2 d S T P . .
C10B C 0.1317(2) 0.5341(2) 0.3277(3) 0.0222(9) Uani 1 1 d . . . . .
H10A H 0.1708 0.5551 0.3158 0.033 Uiso 1 1 calc R U . . .
H10B H 0.1271 0.4873 0.3102 0.033 Uiso 1 1 calc R U . . .
H10C H 0.1402 0.5355 0.3833 0.033 Uiso 1 1 calc R U . . .
C11B C 0.1337(2) 0.6827(2) 0.3178(3) 0.0243(10) Uani 1 1 d . . . . .
H11A H 0.1675 0.6658 0.2941 0.037 Uiso 1 1 calc R U . . .
H11B H 0.1517 0.6755 0.3735 0.037 Uiso 1 1 calc R U . . .
H11C H 0.1261 0.7308 0.3071 0.037 Uiso 1 1 calc R U . . .
C12B C 0.0000 0.7565(3) 0.2500 0.0190(13) Uani 1 2 d S T P . .
C13B C -0.0077(2) 0.7936(2) 0.3135(3) 0.0241(7) Uani 1 1 d . . . . .
H13A H -0.0129 0.7700 0.3564 0.029 Uiso 1 1 calc R U . . .
C14B C -0.0077(2) 0.8646(2) 0.3138(3) 0.0232(7) Uani 1 1 d . . . . .
H14A H -0.0129 0.8883 0.3565 0.028 Uiso 1 1 calc R U . . .
C15B C 0.0000 0.9005(3) 0.2500 0.0200(13) Uani 1 2 d S T P . .
C16B C 0.0000 0.9775(3) 0.2500 0.0169(12) Uani 1 2 d S T P . .
O1C O 0.03064(16) 0.10289(14) 0.07181(18) 0.0205(7) Uani 1 1 d . . . . .
N1C N 0.12528(19) 0.09393(19) 0.0281(2) 0.0224(8) Uani 1 1 d . . . . .
C1C C 0.0873(2) 0.1263(2) 0.0655(3) 0.0227(10) Uani 1 1 d . . . . .
H1CA H 0.1035 0.1685 0.0882 0.027 Uiso 1 1 calc R U . . .
C2C C 0.1918(3) 0.1236(3) 0.0228(3) 0.0333(12) Uani 1 1 d . . . . .
H2CA H 0.2285 0.0887 0.0363 0.040 Uiso 1 1 calc R U . . .
H2CB H 0.2068 0.1605 0.0608 0.040 Uiso 1 1 calc R U . . .
C3C C 0.1846(3) 0.1509(4) -0.0566(4) 0.063(2) Uani 1 1 d . . . . .
H3CA H 0.2284 0.1723 -0.0558 0.094 Uiso 1 1 calc R U . . .
H3CB H 0.1469 0.1840 -0.0714 0.094 Uiso 1 1 calc R U . . .
H3CC H 0.1740 0.1139 -0.0938 0.094 Uiso 1 1 calc R U . . .
C4C C 0.1033(2) 0.0259(2) -0.0042(3) 0.0256(10) Uani 1 1 d . . . . .
H4CA H 0.1234 0.0165 -0.0457 0.031 Uiso 1 1 calc R U . . .
H4CB H 0.0519 0.0244 -0.0266 0.031 Uiso 1 1 calc R U . . .
C5C C 0.1279(3) -0.0285(2) 0.0593(3) 0.0363(12) Uani 1 1 d . . . . .
H5CA H 0.1123 -0.0728 0.0372 0.054 Uiso 1 1 calc R U . . .
H5CB H 0.1081 -0.0191 0.1005 0.054 Uiso 1 1 calc R U . . .
H5CC H 0.1788 -0.0279 0.0804 0.054 Uiso 1 1 calc R U . . .
O1D O 0.1867(2) 0.26377(18) 0.1456(2) 0.0486(11) Uani 1 1 d . . . . .
N1D N 0.2131(3) 0.2985(2) 0.2718(3) 0.0576(15) Uani 1 1 d . . . . .
C1D C 0.1851(3) 0.2573(2) 0.2117(3) 0.0366(12) Uani 1 1 d . . . . .
H1DA H 0.1614 0.2188 0.2214 0.044 Uiso 1 1 calc R U . . .
C2D C 0.2094(5) 0.2833(4) 0.3512(4) 0.081(2) Uani 1 1 d . U . . .
H2DA H 0.1790 0.2439 0.3484 0.098 Uiso 1 1 calc R U . . .
H2DB H 0.1885 0.3221 0.3696 0.098 Uiso 1 1 calc R U . . .
C3D C 0.2812(7) 0.2691(5) 0.4080(6) 0.127(4) Uani 1 1 d . U . . .
H3DA H 0.2763 0.2452 0.4527 0.191 Uiso 1 1 calc R U . . .
H3DB H 0.3058 0.3116 0.4249 0.191 Uiso 1 1 calc DR U . . .
H3DC H 0.3078 0.2413 0.3832 0.191 Uiso 1 1 calc R U . . .
C4D C 0.2279(5) 0.3694(4) 0.2578(6) 0.031(3) Uani 0.58(2) 1 d . . P A 1
H4DA H 0.2226 0.3987 0.2991 0.037 Uiso 0.58(2) 1 calc R U P A 1
H4DB H 0.1956 0.3851 0.2079 0.037 Uiso 0.58(2) 1 calc R U P A 1
C5D C 0.3058(8) 0.3711(7) 0.2568(8) 0.045(3) Uani 0.58(2) 1 d . . P A 1
H5DA H 0.3178 0.4167 0.2456 0.067 Uiso 0.58(2) 1 d R U P A 1
H5DB H 0.3105 0.3403 0.2170 0.067 Uiso 0.58(2) 1 d R U P A 1
H5DC H 0.3371 0.3569 0.3071 0.067 Uiso 0.58(2) 1 d R U P A 1
C4E C 0.2890(10) 0.3326(12) 0.2684(11) 0.064(6) Uani 0.42(2) 1 d . . P A 2
H4E1 H 0.3248 0.3309 0.3198 0.076 Uiso 0.42(2) 1 d DR U P A 2
H4E2 H 0.3065 0.3085 0.2311 0.076 Uiso 0.42(2) 1 d R U P A 2
C5E C 0.2705(13) 0.4014(13) 0.2451(10) 0.071(8) Uani 0.42(2) 1 d . . P A 2
H5E1 H 0.2400 0.4023 0.1916 0.106 Uiso 0.42(2) 1 calc R U P A 2
H5E2 H 0.3129 0.4272 0.2498 0.106 Uiso 0.42(2) 1 calc R U P A 2
H5E3 H 0.2462 0.4213 0.2782 0.106 Uiso 0.42(2) 1 calc R U P A 2

loop_
_atom_site_aniso_label
_atom_site_aniso_U_11
_atom_site_aniso_U_22
_atom_site_aniso_U_33
_atom_site_aniso_U_23
_atom_site_aniso_U_13
_atom_site_aniso_U_12
Zn1 0.0185(3) 0.0119(3) 0.0093(3) -0.00135(17) 0.0084(2) 0.00004(15)
O1A 0.0210(17) 0.0422(19) 0.0243(19) 0.0023(15) 0.0063(14) 0.0042(13)
O2A 0.0156(16) 0.0348(17) 0.032(2) -0.0036(14) 0.0083(14) 0.0045(12)
O1B 0.0401(19) 0.0098(13) 0.0198(17) -0.0006(12) 0.0176(14) -0.0023(11)
O2B 0.056(2) 0.0099(14) 0.0188(17) 0.0010(13) 0.0143(16) 0.0010(13)
C1A 0.022(2) 0.0156(19) 0.030(3) -0.0024(18) 0.010(2) -0.0016(15)
C2A 0.022(2) 0.024(2) 0.023(2) 0.0035(19) 0.0121(19) 0.0031(17)
C3A 0.030(3) 0.076(4) 0.013(2) 0.002(2) 0.007(2) 0.015(2)
C4A 0.027(3) 0.082(4) 0.013(2) -0.002(3) 0.009(2) 0.021(3)
C5A 0.0228(16) 0.0311(16) 0.0088(14) 0.0016(13) 0.0112(12) 0.0047(12)
C6A 0.031(3) 0.032(2) 0.009(2) 0.0051(18) 0.0127(19) 0.0076(18)
C7A 0.027(2) 0.029(2) 0.021(2) 0.004(2) 0.018(2) 0.0044(18)
C8A 0.0228(16) 0.0311(16) 0.0088(14) 0.0016(13) 0.0112(12) 0.0047(12)
C9A 0.0236(16) 0.0295(16) 0.0063(14) -0.0028(12) 0.0093(12) 0.0042(12)
C10A 0.0236(16) 0.0295(16) 0.0063(14) -0.0028(12) 0.0093(12) 0.0042(12)
C11A 0.025(2) 0.031(2) 0.017(2) -0.0025(19) 0.0096(19) 0.0009(18)
C12A 0.026(2) 0.031(2) 0.026(3) 0.008(2) 0.016(2) 0.0040(19)
C1B 0.018(3) 0.018(3) 0.020(3) 0.000 0.005(3) 0.000
C2B 0.027(3) 0.017(3) 0.014(3) 0.000 0.013(3) 0.000
C3B 0.044(2) 0.0215(16) 0.0131(16) 0.0035(13) 0.0172(15) 0.0009(13)
C4B 0.044(2) 0.0205(15) 0.0113(16) -0.0011(13) 0.0170(15) -0.0003(13)
C5B 0.028(2) 0.017(2) 0.0062(19) 0.000 0.0086(17) 0.000
C6B 0.028(2) 0.017(2) 0.0062(19) 0.000 0.0086(17) 0.000
C7B 0.0297(18) 0.0182(15) 0.0083(15) 0.0002(11) 0.0116(13) 0.0040(11)
C8B 0.0297(18) 0.0182(15) 0.0083(15) 0.0002(11) 0.0116(13) 0.0040(11)
C9B 0.035(3) 0.016(3) 0.009(3) 0.000 0.013(3) 0.000
C10B 0.039(3) 0.0155(19) 0.014(2) -0.0027(17) 0.0111(19) 0.0015(17)
C11B 0.031(3) 0.0166(19) 0.026(3) -0.0007(19) 0.010(2) 0.0020(17)
C12B 0.027(3) 0.016(3) 0.016(3) 0.000 0.010(3) 0.000
C13B 0.044(2) 0.0215(16) 0.0131(16) 0.0035(13) 0.0172(15) 0.0009(13)
C14B 0.044(2) 0.0205(15) 0.0113(16) -0.0011(13) 0.0170(15) -0.0003(13)
C15B 0.023(3) 0.015(3) 0.021(3) 0.000 0.006(3) 0.000
C16B 0.017(3) 0.017(3) 0.014(3) 0.000 0.003(2) 0.000
O1C 0.0249(17) 0.0279(16) 0.0127(16) -0.0027(12) 0.0117(13) -0.0018(12)
N1C 0.027(2) 0.0301(18) 0.015(2) -0.0038(16) 0.0131(17) -0.0053(15)
C1C 0.030(3) 0.024(2) 0.015(2) -0.0030(18) 0.0081(19) -0.0024(18)
C2C 0.029(3) 0.044(3) 0.031(3) 0.002(2) 0.017(2) -0.004(2)
C3C 0.042(4) 0.101(5) 0.049(4) 0.039(4) 0.021(3) -0.007(3)
C4C 0.033(3) 0.031(2) 0.019(2) -0.006(2) 0.017(2) -0.0022(19)
C5C 0.048(3) 0.034(3) 0.033(3) 0.001(2) 0.021(3) 0.006(2)
O1D 0.078(3) 0.039(2) 0.029(2) -0.0053(17) 0.017(2) -0.0175(18)
N1D 0.098(4) 0.046(3) 0.028(3) -0.006(2) 0.019(3) -0.021(3)
C1D 0.043(3) 0.030(3) 0.041(4) -0.003(2) 0.020(3) -0.008(2)
C2D 0.130(7) 0.084(5) 0.046(4) 0.000(4) 0.052(5) -0.008(5)
C3D 0.210(11) 0.086(6) 0.061(6) 0.002(5) 0.008(6) -0.043(7)
C4D 0.035(6) 0.020(4) 0.037(6) -0.002(4) 0.012(4) -0.001(4)
C5D 0.058(9) 0.040(7) 0.052(8) -0.008(6) 0.039(7) -0.005(6)
C4E 0.065(12) 0.079(15) 0.048(11) -0.030(11) 0.018(9) 0.003(11)
C5E 0.078(16) 0.111(19) 0.020(8) -0.024(10) 0.010(9) -0.008(14)

loop_
_atom_type_symbol
_atom_type_description
_atom_type_scat_dispersion_real
_atom_type_scat_dispersion_imag
_atom_type_scat_source
C C 0.0033 0.0016 'International Tables Vol C Tables 4.2.6.8 and 6.1.1.4'
H H 0.0000 0.0000 'International Tables Vol C Tables 4.2.6.8 and 6.1.1.4'
N N 0.0061 0.0033 'International Tables Vol C Tables 4.2.6.8 and 6.1.1.4'
O O 0.0106 0.0060 'International Tables Vol C Tables 4.2.6.8 and 6.1.1.4'
Zn Zn 0.2839 1.4301 'International Tables Vol C Tables 4.2.6.8 and 6.1.1.4'

loop_
_geom_angle_atom_site_label_1
_geom_angle_atom_site_label_2
_geom_angle_atom_site_label_3
_geom_angle
_geom_angle_site_symmetry_1
_geom_angle_site_symmetry_3
O1C Zn1 O1B 103.37(12) . .
O1C Zn1 O2A 103.52(14) . 2
O1B Zn1 O2A 90.63(12) . 2
O1C Zn1 O2B 96.96(12) . 2_545
O1B Zn1 O2B 159.44(13) . 2_545
O2A Zn1 O2B 87.55(13) 2 2_545
O1C Zn1 O1A 96.92(13) . .
O1B Zn1 O1A 88.26(12) . .
O2A Zn1 O1A 159.22(15) 2 .
O2B Zn1 O1A 86.27(13) 2_545 .
O1C Zn1 Zn1 173.06(9) . 2
O1B Zn1 Zn1 79.63(9) . 2
O2A Zn1 Zn1 82.58(11) 2 2
O2B Zn1 Zn1 79.83(9) 2_545 2
O1A Zn1 Zn1 76.81(10) . 2
C1A O1A Zn1 130.0(3) . .
C1A O2A Zn1 123.6(3) . 2
C1B O1B Zn1 126.9(3) . .
C16B O2B Zn1 126.6(3) . 2_565
O2A C1A O1A 124.8(4) . .
O2A C1A C2A 117.3(4) . .
O1A C1A C2A 118.0(4) . .
C7A C2A C3A 118.6(4) . .
C7A C2A C1A 121.0(4) . .
C3A C2A C1A 120.3(4) . .
C4A C3A C2A 120.5(4) . .
C3A C4A C5A 121.0(4) . .
C6A C5A C4A 118.1(4) . .
C6A C5A C8A 122.0(4) . .
C4A C5A C8A 119.9(4) . .
C7A C6A C5A 120.7(4) . .
C6A C7A C2A 121.0(4) . .
C9A C8A C10A 120.5(4) . .
C9A C8A C5A 119.6(4) . .
C10A C8A C5A 119.8(4) . .
C10A C9A C8A 119.4(4) 5_656 .
C10A C9A C11A 119.5(4) 5_656 .
C8A C9A C11A 120.9(4) . .
C9A C10A C8A 120.0(4) 5_656 .
C9A C10A C12A 120.2(4) 5_656 .
C8A C10A C12A 119.8(4) . .
O1B C1B O1B 125.3(5) . 2
O1B C1B C2B 117.3(3) . .
O1B C1B C2B 117.3(3) 2 .
C3B C2B C3B 118.7(5) . 2
C3B C2B C1B 120.7(3) . .
C3B C2B C1B 120.7(3) 2 .
C4B C3B C2B 121.0(4) . .
C3B C4B C5B 120.6(4) . .
C4B C5B C4B 118.3(5) . 2
C4B C5B C6B 120.9(3) . .
C4B C5B C6B 120.9(3) 2 .
C7B C6B C7B 121.3(5) 2 .
C7B C6B C5B 119.3(3) 2 .
C7B C6B C5B 119.3(3) . .
C8B C7B C6B 119.2(4) . .
C8B C7B C10B 119.9(4) . .
C6B C7B C10B 120.9(4) . .
C9B C8B C7B 119.5(4) . .
C9B C8B C11B 121.3(4) . .
C7B C8B C11B 119.2(3) . .
C8B C9B C8B 121.2(5) 2 .
C8B C9B C12B 119.4(3) 2 .
C8B C9B C12B 119.4(3) . .
C13B C12B C13B 117.9(5) . 2
C13B C12B C9B 121.1(3) . .
C13B C12B C9B 121.1(3) 2 .
C14B C13B C12B 121.2(4) . .
C13B C14B C15B 120.0(4) . .
C14B C15B C14B 119.6(5) 2 .
C14B C15B C16B 120.2(3) 2 .
C14B C15B C16B 120.2(3) . .
O2B C16B O2B 126.0(5) 2 .
O2B C16B C15B 117.0(3) 2 .
O2B C16B C15B 117.0(3) . .
C1C O1C Zn1 121.7(3) . .
C1C N1C C4C 119.4(4) . .
C1C N1C C2C 121.0(4) . .
C4C N1C C2C 119.5(4) . .
O1C C1C N1C 123.3(4) . .
N1C C2C C3C 113.0(4) . .
N1C C4C C5C 110.6(4) . .
C1D N1D C4D 119.6(6) . .
C1D N1D C2D 122.0(5) . .
C4D N1D C2D 115.6(6) . .
C1D N1D C4E 111.3(7) . .
C2D N1D C4E 116.0(8) . .
O1D C1D N1D 127.4(5) . .
N1D C2D C3D 111.5(8) . .
N1D C4D C5D 106.2(8) . .
C5E C4E N1D 103.8(15) . .

loop_
_geom_bond_atom_site_label_1
_geom_bond_atom_site_label_2
_geom_bond_distance
_geom_bond_site_symmetry_2
Zn1 O1C 1.980(3) .
Zn1 O1B 2.014(3) .
Zn1 O2A 2.021(3) 2
Zn1 O2B 2.028(3) 2_545
Zn1 O1A 2.061(3) .
Zn1 Zn1 2.9502(10) 2
O1A C1A 1.262(6) .
O2A C1A 1.258(6) .
O2A Zn1 2.021(3) 2
O1B C1B 1.264(4) .
O2B C16B 1.261(4) .
O2B Zn1 2.028(3) 2_565
C1A C2A 1.505(6) .
C2A C7A 1.390(6) .
C2A C3A 1.391(6) .
C3A C4A 1.384(7) .
C4A C5A 1.399(6) .
C5A C6A 1.393(6) .
C5A C8A 1.491(6) .
C6A C7A 1.382(6) .
C8A C9A 1.400(6) .
C8A C10A 1.406(6) .
C9A C10A 1.399(6) 5_656
C9A C11A 1.511(6) .
C10A C9A 1.399(6) 5_656
C10A C12A 1.514(6) .
C1B O1B 1.264(4) 2
C1B C2B 1.494(8) .
C2B C3B 1.389(5) .
C2B C3B 1.389(5) 2
C3B C4B 1.379(7) .
C4B C5B 1.401(5) .
C5B C4B 1.401(5) 2
C5B C6B 1.492(7) .
C6B C7B 1.403(5) 2
C6B C7B 1.403(5) .
C7B C8B 1.401(6) .
C7B C10B 1.517(6) .
C8B C9B 1.400(5) .
C8B C11B 1.517(6) .
C9B C8B 1.400(5) 2
C9B C12B 1.494(7) .
C12B C13B 1.401(5) .
C12B C13B 1.401(5) 2
C13B C14B 1.384(6) .
C14B C15B 1.393(5) .
C15B C14B 1.393(5) 2
C15B C16B 1.501(8) .
C16B O2B 1.261(4) 2
O1C C1C 1.253(5) .
N1C C1C 1.319(6) .
N1C C4C 1.457(5) .
N1C C2C 1.472(6) .
C2C C3C 1.486(8) .
C4C C5C 1.520(7) .
O1D C1D 1.206(7) .
N1D C1D 1.318(7) .
N1D C4D 1.452(9) .
N1D C2D 1.481(8) .
N1D C4E 1.67(2) .
C2D C3D 1.491(14) .
C4D C5D 1.551(19) .
C4E C5E 1.42(4) .
